data_7122857
loop_
_publ_author_name
'Chakraborty, Sourav'
'Maji, Siddhartha'
'Ghosh, Rajib'
'Jana, Rajkumar'
'Datta, Ayan'
'Ghosh, Pradyut'

_publ_section_title
;
 Aryl-platform-based tetrapodal 2-iodo-imidazolium as an excellent halogen
 bond receptor in aqueous medium
;
_journal_name_full 'Chemical Communications'
_journal_paper_doi 10.1039/C8CC09937E
_journal_year 2019
_chemical_formula_sum 'C30 H38 Br4 I4 N8 O2'
_chemical_formula_weight 1369.91
_space_group_crystal_system triclinic
_space_group_IT_number 2
_space_group_name_Hall '-P 1'
_space_group_name_H-M_alt 'P -1'
_symmetry_space_group_name_Hall '-P 1'
_symmetry_space_group_name_H-M 'P -1'
_atom_sites_solution_hydrogens geom
_audit_creation_method SHELXL-2016/6
_audit_update_record
;
2018-05-06 deposited with the CCDC.
2019-01-07 downloaded from the CCDC.
;
_cell_angle_alpha 88.713(5)
_cell_angle_beta 75.026(4)
_cell_angle_gamma 73.585(5)
_cell_formula_units_Z 1
_cell_length_a 7.9875(18)
_cell_length_b 9.862(2)
_cell_length_c 14.041(3)
_cell_measurement_reflns_used 5128
_cell_measurement_temperature 150(2)
_cell_measurement_theta_max 30.33
_cell_measurement_theta_min 2.56
_cell_volume 1023.4(4)
_computing_cell_refinement 'Bruker SAINT'
_computing_data_collection 'Bruker APEX2'
_computing_data_reduction 'Bruker SAINT'
_computing_molecular_graphics 'Bruker SHELXTL'
_computing_publication_material 'Bruker SHELXTL'
_computing_structure_refinement 'SHELXL-2016/6 (Sheldrick, 2016)'
_computing_structure_solution 'SHELXS-97 (Sheldrick 2008)'
_diffrn_ambient_temperature 150(2)
_diffrn_measured_fraction_theta_full 0.998
_diffrn_measured_fraction_theta_max 0.998
_diffrn_measurement_device_type 'Bruker APEX-II CCD'
_diffrn_measurement_method '\f and \w scans'
_diffrn_radiation_type MoK\a
_diffrn_radiation_wavelength 0.71073
_diffrn_reflns_av_R_equivalents 0.0257
_diffrn_reflns_av_unetI/netI 0.0313
_diffrn_reflns_Laue_measured_fraction_full 0.998
_diffrn_reflns_Laue_measured_fraction_max 0.998
_diffrn_reflns_limit_h_max 9
_diffrn_reflns_limit_h_min -9
_diffrn_reflns_limit_k_max 11
_diffrn_reflns_limit_k_min -11
_diffrn_reflns_limit_l_max 16
_diffrn_reflns_limit_l_min -16
_diffrn_reflns_number 9391
_diffrn_reflns_point_group_measured_fraction_full 0.998
_diffrn_reflns_point_group_measured_fraction_max 0.998
_diffrn_reflns_theta_full 25.000
_diffrn_reflns_theta_max 25.000
_diffrn_reflns_theta_min 1.503
_exptl_absorpt_coefficient_mu 6.987
_exptl_absorpt_correction_T_max 0.7462
_exptl_absorpt_correction_T_min 0.4572
_exptl_absorpt_correction_type multi-scan
_exptl_absorpt_process_details SADABS
_exptl_crystal_colour colourless
_exptl_crystal_density_diffrn 2.220
_exptl_crystal_density_method 'not measured'
_exptl_crystal_description block
_exptl_crystal_F_000 640
_exptl_crystal_size_max 0.26
_exptl_crystal_size_mid 0.16
_exptl_crystal_size_min 0.12
_refine_diff_density_max 6.249
_refine_diff_density_min -1.566
_refine_diff_density_rms 0.219
_refine_ls_extinction_method none
_refine_ls_goodness_of_fit_ref 1.056
_refine_ls_hydrogen_treatment constr
_refine_ls_matrix_type full
_refine_ls_number_parameters 214
_refine_ls_number_reflns 3601
_refine_ls_number_restraints 0
_refine_ls_restrained_S_all 1.056
_refine_ls_R_factor_all 0.0512
_refine_ls_R_factor_gt 0.0453
_refine_ls_shift/su_max 0.001
_refine_ls_shift/su_mean 0.000
_refine_ls_structure_factor_coef Fsqd
_refine_ls_weighting_details 'w=1/[\s^2^(Fo^2^)+(0.0563P)^2^+16.6690P] where P=(Fo^2^+2Fc^2^)/3'
_refine_ls_weighting_scheme calc
_refine_ls_wR_factor_gt 0.1155
_refine_ls_wR_factor_ref 0.1193
_reflns_Friedel_coverage 0.000
_reflns_number_gt 3214
_reflns_number_total 3601
_reflns_threshold_expression 'I > 2\s(I)'
_cod_data_source_file c8cc09937e2.cif
_cod_data_source_block SRI1
_cod_database_code 7122857
_shelx_shelxl_version_number 2016/6
_shelx_space_group_comment
;
The symmetry employed for this shelxl refinement is uniquely defined
by the following loop, which should always be used as a source of
symmetry information in preference to the above space-group names.
They are only intended as comments.
;

loop_
_space_group_symop_operation_xyz
'x, y, z'
'-x, -y, -z'

loop_
_atom_site_label
_atom_site_type_symbol
_atom_site_fract_x
_atom_site_fract_y
_atom_site_fract_z
_atom_site_U_iso_or_equiv
_atom_site_adp_type
_atom_site_occupancy
_atom_site_site_symmetry_order
_atom_site_calc_flag
_atom_site_refinement_flags_posn
_atom_site_refinement_flags_adp
I1 I 0.20409(7) 0.85001(6) 0.73306(4) 0.01819(16) Uani 1 1 d . .
I2 I 0.28310(7) 0.59154(6) 0.22904(4) 0.01955(17) Uani 1 1 d . .
Br1 Br 0.28476(10) 0.31261(8) 0.13183(6) 0.0163(2) Uani 1 1 d . .
Br2 Br 0.21429(12) 0.14099(9) 0.64421(6) 0.0217(2) Uani 1 1 d . .
C3 C 0.1953(11) 0.6559(9) 0.7910(6) 0.0166(17) Uani 1 1 d . .
N1 N 0.2128(9) 0.6162(8) 0.8813(5) 0.0162(14) Uani 1 1 d . .
N2 N 0.1749(9) 0.5459(7) 0.7456(5) 0.0151(14) Uani 1 1 d . .
C1 C 0.1780(11) 0.4366(9) 0.8080(6) 0.0177(17) Uani 1 1 d . .
H1 H 0.166455 0.348530 0.794039 0.021 Uiso 1 1 calc R U
C2 C 0.2006(11) 0.4788(9) 0.8925(6) 0.0186(18) Uani 1 1 d . .
H2 H 0.206949 0.426323 0.947954 0.022 Uiso 1 1 calc R U
C4 C 0.2284(12) 0.7054(10) 0.9581(6) 0.0231(19) Uani 1 1 d . .
H4A H 0.303595 0.764944 0.928034 0.028 Uiso 1 1 calc R U
H4B H 0.287340 0.645847 1.002860 0.028 Uiso 1 1 calc R U
C5 C 0.0467(12) 0.7975(10) 1.0158(7) 0.0241(19) Uani 1 1 d . .
H5A H -0.003599 0.866889 0.974044 0.036 Uiso 1 1 calc R U
H5B H 0.060704 0.844379 1.071186 0.036 Uiso 1 1 calc R U
H5C H -0.032988 0.739929 1.038951 0.036 Uiso 1 1 calc R U
C6 C 0.1522(11) 0.5423(9) 0.6447(6) 0.0147(16) Uani 1 1 d . .
H6A H 0.065519 0.629452 0.635379 0.018 Uiso 1 1 calc R U
H6B H 0.105053 0.464247 0.636219 0.018 Uiso 1 1 calc R U
C7 C 0.3314(10) 0.5249(8) 0.5678(6) 0.0127(16) Uani 1 1 d . .
C11 C 0.3511(11) 0.6070(9) 0.4868(6) 0.0142(16) Uani 1 1 d . .
C8 C 0.4815(11) 0.4182(9) 0.5787(6) 0.0144(16) Uani 1 1 d . .
H8 H 0.467638 0.361826 0.632527 0.017 Uiso 1 1 calc R U
C13 C 0.1855(11) 0.7193(9) 0.4710(6) 0.0188(18) Uani 1 1 d . .
H13A H 0.104124 0.672435 0.454579 0.023 Uiso 1 1 calc R U
H13B H 0.122010 0.775460 0.532291 0.023 Uiso 1 1 calc R U
N5 N 0.2317(9) 0.8149(7) 0.3917(5) 0.0180(15) Uani 1 1 d . .
C19 C 0.2815(13) 1.0028(10) 0.3187(7) 0.027(2) Uani 1 1 d . .
H19 H 0.289689 1.093192 0.303054 0.032 Uiso 1 1 calc R U
N7 N 0.3071(10) 0.8965(8) 0.2492(5) 0.0202(16) Uani 1 1 d . .
C16 C 0.2741(11) 0.7843(9) 0.2951(6) 0.0185(18) Uani 1 1 d . .
C21 C 0.5597(12) 0.9238(11) 0.1155(7) 0.027(2) Uani 1 1 d . .
H21A H 0.557893 1.013709 0.141272 0.041 Uiso 1 1 calc R U
H21B H 0.605157 0.917807 0.044962 0.041 Uiso 1 1 calc R U
H21C H 0.636449 0.849187 0.143046 0.041 Uiso 1 1 calc R U
C20 C 0.3701(13) 0.9092(11) 0.1427(7) 0.026(2) Uani 1 1 d . .
H20A H 0.289134 0.991356 0.122727 0.031 Uiso 1 1 calc R U
H20B H 0.368312 0.826061 0.107818 0.031 Uiso 1 1 calc R U
O1 O 0.7755(11) 0.6923(9) 0.5710(6) 0.0447(19) Uani 1 1 d . .
C27 C 0.2411(13) 0.9581(10) 0.4168(7) 0.026(2) Uiso 1 1 d . .
H27 H 0.225659 1.003502 0.477176 0.032 Uiso 1 1 calc R U

loop_
_atom_site_aniso_label
_atom_site_aniso_U_11
_atom_site_aniso_U_22
_atom_site_aniso_U_33
_atom_site_aniso_U_23
_atom_site_aniso_U_13
_atom_site_aniso_U_12
I1 0.0203(3) 0.0189(3) 0.0168(3) 0.0019(2) -0.0058(2) -0.0070(2)
I2 0.0175(3) 0.0237(3) 0.0170(3) 0.0017(2) -0.0044(2) -0.0055(2)
Br1 0.0130(4) 0.0153(4) 0.0189(4) -0.0027(3) -0.0031(3) -0.0019(3)
Br2 0.0281(5) 0.0154(4) 0.0237(5) 0.0011(3) -0.0114(4) -0.0052(3)
C3 0.012(4) 0.019(4) 0.017(4) 0.001(3) -0.002(3) -0.003(3)
N1 0.014(3) 0.024(4) 0.010(3) 0.001(3) -0.001(3) -0.007(3)
N2 0.012(3) 0.019(4) 0.014(3) 0.001(3) -0.003(3) -0.003(3)
C1 0.016(4) 0.019(4) 0.015(4) 0.002(3) -0.002(3) -0.002(3)
C2 0.015(4) 0.024(5) 0.015(4) 0.008(3) -0.003(3) -0.004(3)
C4 0.021(5) 0.033(5) 0.018(4) 0.005(4) -0.005(4) -0.011(4)
C5 0.020(4) 0.028(5) 0.024(5) -0.001(4) -0.003(4) -0.007(4)
C6 0.013(4) 0.022(4) 0.010(4) 0.005(3) -0.004(3) -0.006(3)
C7 0.011(4) 0.017(4) 0.013(4) 0.001(3) -0.006(3) -0.006(3)
C11 0.011(4) 0.017(4) 0.015(4) 0.001(3) -0.005(3) -0.005(3)
C8 0.018(4) 0.020(4) 0.006(4) 0.001(3) -0.005(3) -0.006(3)
C13 0.015(4) 0.025(5) 0.013(4) 0.009(3) -0.002(3) -0.003(3)
N5 0.020(4) 0.015(4) 0.015(4) 0.003(3) -0.004(3) 0.000(3)
C19 0.030(5) 0.027(5) 0.026(5) 0.010(4) -0.014(4) -0.007(4)
N7 0.026(4) 0.024(4) 0.013(4) 0.007(3) -0.008(3) -0.010(3)
C16 0.016(4) 0.015(4) 0.025(5) -0.001(3) -0.010(4) -0.002(3)
C21 0.021(5) 0.034(5) 0.021(5) 0.007(4) -0.003(4) -0.001(4)
C20 0.031(5) 0.034(5) 0.022(5) 0.009(4) -0.012(4) -0.018(4)
O1 0.037(4) 0.049(5) 0.054(5) 0.002(4) -0.016(4) -0.018(4)

loop_
_atom_type_symbol
_atom_type_description
_atom_type_scat_dispersion_real
_atom_type_scat_dispersion_imag
_atom_type_scat_source
C C 0.0033 0.0016 'International Tables Vol C Tables 4.2.6.8 and 6.1.1.4'
H H 0.0000 0.0000 'International Tables Vol C Tables 4.2.6.8 and 6.1.1.4'
N N 0.0061 0.0033 'International Tables Vol C Tables 4.2.6.8 and 6.1.1.4'
O O 0.0106 0.0060 'International Tables Vol C Tables 4.2.6.8 and 6.1.1.4'
Br Br -0.2901 2.4595 'International Tables Vol C Tables 4.2.6.8 and 6.1.1.4'
I I -0.4742 1.8119 'International Tables Vol C Tables 4.2.6.8 and 6.1.1.4'

loop_
_geom_angle_atom_site_label_1
_geom_angle_atom_site_label_2
_geom_angle_atom_site_label_3
_geom_angle
_geom_angle_site_symmetry_1
N2 C3 N1 107.2(7) .
N2 C3 I1 126.7(6) .
N1 C3 I1 126.1(6) .
C3 N1 C2 108.9(7) .
C3 N1 C4 126.0(7) .
C2 N1 C4 124.9(7) .
C3 N2 C1 109.0(7) .
C3 N2 C6 125.7(7) .
C1 N2 C6 125.3(7) .
C2 C1 N2 108.2(8) .
C1 C2 N1 106.7(7) .
N1 C4 C5 112.0(7) .
N2 C6 C7 111.0(6) .
C11 C7 C8 118.7(7) .
C11 C7 C6 123.3(7) .
C8 C7 C6 117.9(7) .
C8 C11 C7 118.7(7) 2_666
C8 C11 C13 122.0(7) 2_666
C7 C11 C13 119.3(7) .
C11 C8 C7 122.6(8) 2_666
N5 C13 C11 113.1(7) .
C16 N5 C13 126.1(7) .
C16 N5 C27 113.5(7) .
C13 N5 C27 120.4(7) .
N7 C19 C27 112.4(8) .
C16 N7 C19 109.1(7) .
C16 N7 C20 127.4(8) .
C19 N7 C20 123.4(7) .
N7 C16 N5 107.7(7) .
N7 C16 I2 126.9(6) .
N5 C16 I2 125.4(6) .
N7 C20 C21 110.8(7) .
C19 C27 N5 97.1(8) .

loop_
_geom_bond_atom_site_label_1
_geom_bond_atom_site_label_2
_geom_bond_distance
_geom_bond_site_symmetry_2
I1 C3 2.075(8) .
I2 C16 2.109(8) .
C3 N2 1.340(11) .
C3 N1 1.349(11) .
N1 C2 1.388(11) .
N1 C4 1.458(11) .
N2 C1 1.373(11) .
N2 C6 1.475(10) .
C1 C2 1.337(12) .
C4 C5 1.506(12) .
C6 C7 1.522(11) .
C7 C11 1.383(11) .
C7 C8 1.394(11) .
C11 C8 1.372(11) 2_666
C11 C13 1.529(11) .
C13 N5 1.484(10) .
N5 C16 1.331(11) .
N5 C27 1.490(12) .
C19 N7 1.384(12) .
C19 C27 1.421(13) .
N7 C16 1.324(11) .
N7 C20 1.463(11) .
C21 C20 1.511(13) .
